data_7160550
loop_
_publ_author_name
'Averdunk, Conrad'
'Wegner, Hermann A.'

_publ_section_title
;
 Systematic investigation of the structure-property relationship of
 substituted <i>p</i>-alkoxy-azothiophenes.
;
_journal_issue 24
_journal_name_full 'Organic &amp; biomolecular chemistry'
_journal_page_first 5805
_journal_page_last 5811
_journal_paper_doi 10.1039/d5ob00506j
_journal_volume 23
_journal_year 2025
_chemical_formula_sum 'C21 H30 N2 O S'
_chemical_formula_weight 358.53
_space_group_crystal_system monoclinic
_space_group_IT_number 15
_space_group_name_Hall '-C 2yc'
_space_group_name_H-M_alt 'C 1 2/c 1'
_atom_sites_solution_hydrogens geom
_atom_sites_solution_primary dual
_atom_sites_solution_secondary difmap
_audit_creation_method SHELXL-2018/3
_audit_update_record
;
2025-02-19 deposited with the CCDC.	2025-05-13 downloaded from the CCDC.
;
_cell_angle_alpha 90
_cell_angle_beta 92.022(2)
_cell_angle_gamma 90
_cell_formula_units_Z 8
_cell_length_a 43.3863(18)
_cell_length_b 7.7190(3)
_cell_length_c 11.9556(5)
_cell_measurement_reflns_used 9883
_cell_measurement_temperature 100(2)
_cell_measurement_theta_max 29.55
_cell_measurement_theta_min 2.68
_cell_volume 4001.4(3)
_computing_cell_refinement 'Bruker SAINT'
_computing_data_collection 'Bruker APEX2'
_computing_data_reduction 'Bruker SAINT'
_computing_molecular_graphics 'Bruker SHELXTL'
_computing_publication_material 'Bruker SHELXTL'
_computing_structure_refinement 'SHELXL-2018/3 (Sheldrick, 2018)'
_computing_structure_solution 'SHELXT 2018/2 (Sheldrick, 2018)'
_diffrn_ambient_temperature 100(2)
_diffrn_detector_area_resol_mean 7.3910
_diffrn_measured_fraction_theta_full 0.999
_diffrn_measured_fraction_theta_max 0.999
_diffrn_measurement_device_type 'Bruker APEX-II CCD'
_diffrn_measurement_method '\f and \w scans'
_diffrn_radiation_type MoK\a
_diffrn_radiation_wavelength 0.71073
_diffrn_reflns_av_R_equivalents 0.0671
_diffrn_reflns_av_unetI/netI 0.0353
_diffrn_reflns_Laue_measured_fraction_full 0.999
_diffrn_reflns_Laue_measured_fraction_max 0.999
_diffrn_reflns_limit_h_max 58
_diffrn_reflns_limit_h_min -58
_diffrn_reflns_limit_k_max 10
_diffrn_reflns_limit_k_min -10
_diffrn_reflns_limit_l_max 16
_diffrn_reflns_limit_l_min -15
_diffrn_reflns_number 78977
_diffrn_reflns_point_group_measured_fraction_full 0.999
_diffrn_reflns_point_group_measured_fraction_max 0.999
_diffrn_reflns_theta_full 25.242
_diffrn_reflns_theta_max 28.698
_diffrn_reflns_theta_min 2.680
_diffrn_source 'I\mS micro-focus sealed tube, multilayer optics'
_exptl_absorpt_coefficient_mu 0.173
_exptl_absorpt_correction_T_max 0.7459
_exptl_absorpt_correction_T_min 0.6891
_exptl_absorpt_correction_type none
_exptl_absorpt_process_details SADABS-2016/2
_exptl_crystal_colour orange
_exptl_crystal_density_diffrn 1.190
_exptl_crystal_density_method 'not measured'
_exptl_crystal_description plate
_exptl_crystal_F_000 1552
_exptl_crystal_recrystallization_method 'Re-crystallisation from solvent: ACN'
_exptl_crystal_size_max 0.151
_exptl_crystal_size_mid 0.136
_exptl_crystal_size_min 0.046
_refine_diff_density_max 0.339
_refine_diff_density_min -0.286
_refine_diff_density_rms 0.045
_refine_ls_extinction_method none
_refine_ls_goodness_of_fit_ref 1.024
_refine_ls_hydrogen_treatment constr
_refine_ls_matrix_type full
_refine_ls_number_parameters 228
_refine_ls_number_reflns 5173
_refine_ls_number_restraints 0
_refine_ls_restrained_S_all 1.024
_refine_ls_R_factor_all 0.0481
_refine_ls_R_factor_gt 0.0358
_refine_ls_shift/su_max 0.001
_refine_ls_shift/su_mean 0.000
_refine_ls_structure_factor_coef Fsqd
_refine_ls_weighting_details 'w=1/[\s^2^(Fo^2^)+(0.0390P)^2^+3.3944P] where P=(Fo^2^+2Fc^2^)/3'
_refine_ls_weighting_scheme calc
_refine_ls_wR_factor_gt 0.0887
_refine_ls_wR_factor_ref 0.0957
_reflns_Friedel_coverage 0.000
_reflns_number_gt 4263
_reflns_number_total 5173
_reflns_threshold_expression 'I > 2\s(I)'
_cod_data_source_file d5ob00506j2.cif
_cod_data_source_block DC23084_a
_cod_depositor_comments 'Adding full bibliography for 7160548--7160551.cif.'
_cod_original_sg_symbol_H-M 'C 2/c'
_cod_database_code 7160550
_shelx_shelxl_version_number 2018/3
_shelx_space_group_comment
; 
The symmetry employed for this shelxl refinement is uniquely defined 
by the following loop, which should always be used as a source of 
symmetry information in preference to the above space-group names. 
They are only intended as comments. 
;
_shelx_estimated_absorpt_t_min 0.974
_shelx_estimated_absorpt_t_max 0.992

loop_
_space_group_symop_operation_xyz
'x, y, z'
'-x, y, -z+1/2'
'x+1/2, y+1/2, z'
'-x+1/2, y+1/2, -z+1/2'
'-x, -y, -z'
'x, -y, z-1/2'
'-x+1/2, -y+1/2, -z'
'x+1/2, -y+1/2, z-1/2'

loop_
_atom_site_label
_atom_site_type_symbol
_atom_site_fract_x
_atom_site_fract_y
_atom_site_fract_z
_atom_site_U_iso_or_equiv
_atom_site_adp_type
_atom_site_occupancy
_atom_site_site_symmetry_order
_atom_site_calc_flag
_atom_site_refinement_flags_posn
_atom_site_refinement_flags_adp
_atom_site_refinement_flags_occupancy
_atom_site_disorder_assembly
_atom_site_disorder_group
S1 S 0.30785(2) 0.57345(4) 0.71797(2) 0.02006(8) Uani 1 1 d . . . . .
O1 O 0.48958(2) 0.26010(12) 0.58002(7) 0.02228(19) Uani 1 1 d . . . . .
N1 N 0.37145(2) 0.46649(13) 0.69103(9) 0.0198(2) Uani 1 1 d . . . . .
N2 N 0.36612(2) 0.47084(13) 0.79480(9) 0.0201(2) Uani 1 1 d . . . . .
C1 C 0.46043(3) 0.31345(16) 0.60238(10) 0.0192(2) Uani 1 1 d . . . . .
C2 C 0.43863(3) 0.36721(16) 0.52168(10) 0.0204(2) Uani 1 1 d . . . . .
H2 H 0.443587 0.370156 0.444936 0.025 Uiso 1 1 calc R U . . .
C3 C 0.40943(3) 0.41673(16) 0.55465(10) 0.0205(2) Uani 1 1 d . . . . .
H3 H 0.394428 0.453108 0.499779 0.025 Uiso 1 1 calc R U . . .
C4 C 0.40193(3) 0.41361(15) 0.66704(10) 0.0185(2) Uani 1 1 d . . . . .
C5 C 0.42414(3) 0.35914(16) 0.74771(10) 0.0200(2) Uani 1 1 d . . . . .
H5 H 0.419203 0.356085 0.824475 0.024 Uiso 1 1 calc R U . . .
C6 C 0.45311(3) 0.31002(16) 0.71584(10) 0.0204(2) Uani 1 1 d . . . . .
H6 H 0.468124 0.273839 0.770696 0.024 Uiso 1 1 calc R U . . .
C7 C 0.33636(3) 0.52118(16) 0.81879(10) 0.0191(2) Uani 1 1 d . . . . .
C8 C 0.32578(3) 0.53768(17) 0.92497(11) 0.0228(3) Uani 1 1 d . . . . .
H8 H 0.337963 0.515004 0.990929 0.027 Uiso 1 1 calc R U . . .
C9 C 0.29463(3) 0.59237(17) 0.92514(10) 0.0225(2) Uani 1 1 d . . . . .
H00L H 0.283714 0.609649 0.991736 0.027 Uiso 1 1 calc R U . . .
C10 C 0.28177(3) 0.61791(16) 0.82063(10) 0.0207(2) Uani 1 1 d . . . . .
C11 C 0.24980(3) 0.67932(18) 0.79043(11) 0.0260(3) Uani 1 1 d . . . . .
H00X H 0.250900 0.786350 0.746662 0.039 Uiso 1 1 calc R U . . .
H00Y H 0.238667 0.701513 0.858891 0.039 Uiso 1 1 calc R U . . .
H00Z H 0.238910 0.590275 0.745968 0.039 Uiso 1 1 calc R U . . .
C12 C 0.49871(3) 0.25860(17) 0.46533(10) 0.0209(2) Uani 1 1 d . . . . .
H00H H 0.497520 0.376817 0.433361 0.025 Uiso 1 1 calc R U . . .
H00I H 0.484991 0.181667 0.419823 0.025 Uiso 1 1 calc R U . . .
C13 C 0.53153(3) 0.19268(17) 0.46566(10) 0.0215(2) Uani 1 1 d . . . . .
H00J H 0.532393 0.076787 0.501101 0.026 Uiso 1 1 calc R U . . .
H00K H 0.544860 0.271417 0.511364 0.026 Uiso 1 1 calc R U . . .
C14 C 0.54407(3) 0.18004(17) 0.34842(10) 0.0219(2) Uani 1 1 d . . . . .
H00O H 0.542664 0.295119 0.312032 0.026 Uiso 1 1 calc R U . . .
H00P H 0.531157 0.098410 0.303316 0.026 Uiso 1 1 calc R U . . .
C15 C 0.57755(3) 0.11848(16) 0.35003(10) 0.0213(2) Uani 1 1 d . . . . .
H00S H 0.590387 0.199898 0.395563 0.026 Uiso 1 1 calc R U . . .
H00T H 0.578886 0.003343 0.386368 0.026 Uiso 1 1 calc R U . . .
C16 C 0.59049(3) 0.10574(16) 0.23338(10) 0.0217(2) Uani 1 1 d . . . . .
H00F H 0.577548 0.024940 0.187764 0.026 Uiso 1 1 calc R U . . .
H00G H 0.589237 0.221061 0.197274 0.026 Uiso 1 1 calc R U . . .
C17 C 0.62384(3) 0.04334(16) 0.23428(10) 0.0214(2) Uani 1 1 d . . . . .
H00M H 0.637099 0.130129 0.273473 0.026 Uiso 1 1 calc R U . . .
H00N H 0.625485 -0.066398 0.276935 0.026 Uiso 1 1 calc R U . . .
C18 C 0.63571(3) 0.01407(18) 0.11745(11) 0.0236(3) Uani 1 1 d . . . . .
H00Q H 0.632236 0.120563 0.072608 0.028 Uiso 1 1 calc R U . . .
H00R H 0.623644 -0.080366 0.080895 0.028 Uiso 1 1 calc R U . . .
C19 C 0.66986(3) -0.03254(16) 0.11712(11) 0.0216(2) Uani 1 1 d . . . . .
H19 H 0.681919 0.060540 0.155179 0.026 Uiso 1 1 calc R U . . .
H00E H 0.673281 -0.140693 0.160307 0.026 Uiso 1 1 calc R U . . .
C20 C 0.68169(3) -0.05740(18) -0.00033(11) 0.0250(3) Uani 1 1 d . . . . .
H010 H 0.669430 -0.149207 -0.038868 0.030 Uiso 1 1 calc R U . . .
H011 H 0.678609 0.051362 -0.043161 0.030 Uiso 1 1 calc R U . . .
C21 C 0.71569(3) -0.10678(19) -0.00009(12) 0.0274(3) Uani 1 1 d . . . . .
H00U H 0.722047 -0.122345 -0.077295 0.041 Uiso 1 1 calc R U . . .
H00V H 0.718872 -0.215149 0.041440 0.041 Uiso 1 1 calc R U . . .
H00W H 0.728037 -0.014601 0.035750 0.041 Uiso 1 1 calc R U . . .

loop_
_atom_site_aniso_label
_atom_site_aniso_U_11
_atom_site_aniso_U_22
_atom_site_aniso_U_33
_atom_site_aniso_U_23
_atom_site_aniso_U_13
_atom_site_aniso_U_12
S1 0.02041(14) 0.02441(15) 0.01547(14) -0.00018(11) 0.00212(10) 0.00080(11)
O1 0.0188(4) 0.0308(5) 0.0174(4) -0.0010(4) 0.0033(3) 0.0021(3)
N1 0.0198(5) 0.0210(5) 0.0188(5) -0.0003(4) 0.0032(4) -0.0007(4)
N2 0.0198(5) 0.0219(5) 0.0186(5) -0.0002(4) 0.0025(4) -0.0018(4)
C1 0.0186(5) 0.0199(5) 0.0193(6) -0.0017(4) 0.0025(4) -0.0019(4)
C2 0.0218(5) 0.0240(6) 0.0156(5) -0.0006(5) 0.0023(4) -0.0016(5)
C3 0.0202(5) 0.0240(6) 0.0174(5) 0.0008(5) 0.0002(4) -0.0001(5)
C4 0.0182(5) 0.0193(5) 0.0183(5) -0.0016(4) 0.0022(4) -0.0013(4)
C5 0.0220(6) 0.0222(6) 0.0158(5) -0.0009(4) 0.0028(4) -0.0014(5)
C6 0.0204(5) 0.0240(6) 0.0168(6) -0.0001(5) -0.0001(4) -0.0003(5)
C7 0.0193(5) 0.0206(6) 0.0176(6) 0.0005(4) 0.0011(4) -0.0017(4)
C8 0.0218(6) 0.0286(6) 0.0179(6) 0.0017(5) 0.0011(5) -0.0013(5)
C9 0.0221(6) 0.0266(6) 0.0193(6) -0.0004(5) 0.0053(5) -0.0010(5)
C10 0.0209(5) 0.0195(6) 0.0220(6) 0.0004(5) 0.0042(5) 0.0001(4)
C11 0.0235(6) 0.0289(7) 0.0257(6) 0.0025(5) 0.0039(5) 0.0042(5)
C12 0.0219(6) 0.0240(6) 0.0170(5) -0.0006(5) 0.0034(4) -0.0010(5)
C13 0.0221(6) 0.0237(6) 0.0188(6) -0.0002(5) 0.0030(4) 0.0000(5)
C14 0.0222(6) 0.0241(6) 0.0195(6) 0.0001(5) 0.0041(5) 0.0022(5)
C15 0.0219(6) 0.0225(6) 0.0195(6) -0.0002(5) 0.0028(4) 0.0013(5)
C16 0.0216(6) 0.0233(6) 0.0204(6) -0.0006(5) 0.0033(4) 0.0022(5)
C17 0.0208(6) 0.0233(6) 0.0204(6) 0.0001(5) 0.0029(5) 0.0018(4)
C18 0.0211(6) 0.0283(6) 0.0214(6) -0.0027(5) 0.0029(5) 0.0011(5)
C19 0.0212(6) 0.0233(6) 0.0205(6) -0.0020(5) 0.0030(5) 0.0004(5)
C20 0.0236(6) 0.0301(7) 0.0215(6) -0.0026(5) 0.0036(5) 0.0026(5)
C21 0.0235(6) 0.0322(7) 0.0270(7) -0.0037(5) 0.0065(5) 0.0009(5)

loop_
_atom_type_symbol
_atom_type_description
_atom_type_scat_dispersion_real
_atom_type_scat_dispersion_imag
_atom_type_scat_source
C C 0.0033 0.0016 'International Tables Vol C Tables 4.2.6.8 and 6.1.1.4'
H H 0.0000 0.0000 'International Tables Vol C Tables 4.2.6.8 and 6.1.1.4'
N N 0.0061 0.0033 'International Tables Vol C Tables 4.2.6.8 and 6.1.1.4'
O O 0.0106 0.0060 'International Tables Vol C Tables 4.2.6.8 and 6.1.1.4'
S S 0.1246 0.1234 'International Tables Vol C Tables 4.2.6.8 and 6.1.1.4'

loop_
_geom_angle_atom_site_label_1
_geom_angle_atom_site_label_2
_geom_angle_atom_site_label_3
_geom_angle
_geom_angle_site_symmetry_1
_geom_angle_site_symmetry_3
_geom_angle_publ_flag
C10 S1 C7 91.22(6) . . ?
C1 O1 C12 118.46(9) . . ?
N2 N1 C4 114.00(10) . . ?
N1 N2 C7 114.32(10) . . ?
O1 C1 C2 124.49(11) . . ?
O1 C1 C6 115.21(11) . . ?
C2 C1 C6 120.30(11) . . ?
C1 C2 C3 119.24(11) . . ?
C1 C2 H2 120.4 . . ?
C3 C2 H2 120.4 . . ?
C2 C3 C4 120.89(11) . . ?
C2 C3 H3 119.6 . . ?
C4 C3 H3 119.6 . . ?
C3 C4 C5 119.32(11) . . ?
C3 C4 N1 116.07(10) . . ?
C5 C4 N1 124.61(11) . . ?
C6 C5 C4 120.18(11) . . ?
C6 C5 H5 119.9 . . ?
C4 C5 H5 119.9 . . ?
C5 C6 C1 120.07(11) . . ?
C5 C6 H6 120.0 . . ?
C1 C6 H6 120.0 . . ?
C8 C7 N2 124.18(11) . . ?
C8 C7 S1 111.47(9) . . ?
N2 C7 S1 124.35(9) . . ?
C7 C8 C9 112.33(11) . . ?
C7 C8 H8 123.8 . . ?
C9 C8 H8 123.8 . . ?
C10 C9 C8 113.65(11) . . ?
C10 C9 H00L 123.2 . . ?
C8 C9 H00L 123.2 . . ?
C9 C10 C11 127.72(11) . . ?
C9 C10 S1 111.32(9) . . ?
C11 C10 S1 120.95(9) . . ?
C10 C11 H00X 109.5 . . ?
C10 C11 H00Y 109.5 . . ?
H00X C11 H00Y 109.5 . . ?
C10 C11 H00Z 109.5 . . ?
H00X C11 H00Z 109.5 . . ?
H00Y C11 H00Z 109.5 . . ?
O1 C12 C13 106.91(10) . . ?
O1 C12 H00H 110.3 . . ?
C13 C12 H00H 110.3 . . ?
O1 C12 H00I 110.3 . . ?
C13 C12 H00I 110.3 . . ?
H00H C12 H00I 108.6 . . ?
C12 C13 C14 112.68(10) . . ?
C12 C13 H00J 109.1 . . ?
C14 C13 H00J 109.1 . . ?
C12 C13 H00K 109.1 . . ?
C14 C13 H00K 109.1 . . ?
H00J C13 H00K 107.8 . . ?
C13 C14 C15 112.22(10) . . ?
C13 C14 H00O 109.2 . . ?
C15 C14 H00O 109.2 . . ?
C13 C14 H00P 109.2 . . ?
C15 C14 H00P 109.2 . . ?
H00O C14 H00P 107.9 . . ?
C16 C15 C14 112.89(10) . . ?
C16 C15 H00S 109.0 . . ?
C14 C15 H00S 109.0 . . ?
C16 C15 H00T 109.0 . . ?
C14 C15 H00T 109.0 . . ?
H00S C15 H00T 107.8 . . ?
C17 C16 C15 113.19(10) . . ?
C17 C16 H00F 108.9 . . ?
C15 C16 H00F 108.9 . . ?
C17 C16 H00G 108.9 . . ?
C15 C16 H00G 108.9 . . ?
H00F C16 H00G 107.8 . . ?
C18 C17 C16 113.07(10) . . ?
C18 C17 H00M 109.0 . . ?
C16 C17 H00M 109.0 . . ?
C18 C17 H00N 109.0 . . ?
C16 C17 H00N 109.0 . . ?
H00M C17 H00N 107.8 . . ?
C17 C18 C19 113.42(11) . . ?
C17 C18 H00Q 108.9 . . ?
C19 C18 H00Q 108.9 . . ?
C17 C18 H00R 108.9 . . ?
C19 C18 H00R 108.9 . . ?
H00Q C18 H00R 107.7 . . ?
C20 C19 C18 113.01(11) . . ?
C20 C19 H19 109.0 . . ?
C18 C19 H19 109.0 . . ?
C20 C19 H00E 109.0 . . ?
C18 C19 H00E 109.0 . . ?
H19 C19 H00E 107.8 . . ?
C21 C20 C19 112.78(11) . . ?
C21 C20 H010 109.0 . . ?
C19 C20 H010 109.0 . . ?
C21 C20 H011 109.0 . . ?
C19 C20 H011 109.0 . . ?
H010 C20 H011 107.8 . . ?
C20 C21 H00U 109.5 . . ?
C20 C21 H00V 109.5 . . ?
H00U C21 H00V 109.5 . . ?
C20 C21 H00W 109.5 . . ?
H00U C21 H00W 109.5 . . ?
H00V C21 H00W 109.5 . . ?

loop_
_geom_bond_atom_site_label_1
_geom_bond_atom_site_label_2
_geom_bond_distance
_geom_bond_site_symmetry_2
_geom_bond_publ_flag
S1 C10 1.7330(12) . ?
S1 C7 1.7436(12) . ?
O1 C1 1.3654(14) . ?
O1 C12 1.4408(14) . ?
N1 N2 1.2705(14) . ?
N1 C4 1.4229(15) . ?
N2 C7 1.3878(15) . ?
C1 C2 1.3903(17) . ?
C1 C6 1.4043(17) . ?
C2 C3 1.3935(17) . ?
C2 H2 0.9500 . ?
C3 C4 1.3939(16) . ?
C3 H3 0.9500 . ?
C4 C5 1.4035(17) . ?
C5 C6 1.3793(17) . ?
C5 H5 0.9500 . ?
C6 H6 0.9500 . ?
C7 C8 1.3710(17) . ?
C8 C9 1.4160(17) . ?
C8 H8 0.9500 . ?
C9 C10 1.3647(18) . ?
C9 H00L 0.9500 . ?
C10 C11 1.4978(17) . ?
C11 H00X 0.9800 . ?
C11 H00Y 0.9800 . ?
C11 H00Z 0.9800 . ?
C12 C13 1.5120(17) . ?
C12 H00H 0.9900 . ?
C12 H00I 0.9900 . ?
C13 C14 1.5243(16) . ?
C13 H00J 0.9900 . ?
C13 H00K 0.9900 . ?
C14 C15 1.5280(17) . ?
C14 H00O 0.9900 . ?
C14 H00P 0.9900 . ?
C15 C16 1.5248(17) . ?
C15 H00S 0.9900 . ?
C15 H00T 0.9900 . ?
C16 C17 1.5248(16) . ?
C16 H00F 0.9900 . ?
C16 H00G 0.9900 . ?
C17 C18 1.5225(17) . ?
C17 H00M 0.9900 . ?
C17 H00N 0.9900 . ?
C18 C19 1.5251(17) . ?
C18 H00Q 0.9900 . ?
C18 H00R 0.9900 . ?
C19 C20 1.5240(17) . ?
C19 H19 0.9900 . ?
C19 H00E 0.9900 . ?
C20 C21 1.5237(17) . ?
C20 H010 0.9900 . ?
C20 H011 0.9900 . ?
C21 H00U 0.9800 . ?
C21 H00V 0.9800 . ?
C21 H00W 0.9800 . ?
